data_7047220
loop_
_publ_author_name
'Simayi, Rena'
'Gillbard, Simone M.'
'Cross, Warren B.'
'Hope, Eric G.'
'Singh, Kuldip'
'Solan, Gregory A.'

_publ_section_title
;
 Ligand and solvent control of selectivity in the C-H activation of a
 pyridylimine-substituted 1-naphthalene; a combined synthetic and
 computational study.
;
_journal_issue 33
_journal_name_full 'Dalton transactions (Cambridge, England : 2003)'
_journal_page_first 11680
_journal_page_last 11690
_journal_paper_doi 10.1039/c8dt02565g
_journal_volume 47
_journal_year 2018
_chemical_formula_moiety 'C29 H30 Cl2 N2 Pd, 2(C H Cl3)'
_chemical_formula_sum 'C31 H32 Cl8 N2 Pd'
_chemical_formula_weight 822.58
_space_group_crystal_system triclinic
_space_group_IT_number 2
_space_group_name_Hall '-P 1'
_space_group_name_H-M_alt 'P -1'
_symmetry_space_group_name_Hall '-P 1'
_symmetry_space_group_name_H-M 'P -1'
_atom_sites_solution_hydrogens geom
_audit_creation_method SHELXL-2018/3
_audit_update_record
;
2018-08-01 deposited with the CCDC.
2018-08-07 downloaded from the CCDC.
;
_cell_angle_alpha 88.721(3)
_cell_angle_beta 77.111(3)
_cell_angle_gamma 76.355(3)
_cell_formula_units_Z 2
_cell_length_a 8.8725(12)
_cell_length_b 12.8984(18)
_cell_length_c 15.781(2)
_cell_measurement_reflns_used 764
_cell_measurement_temperature 150(2)
_cell_measurement_theta_max 23.306
_cell_measurement_theta_min 2.488
_cell_volume 1709.9(4)
_computing_cell_refinement 'Bruker SMART'
_computing_data_collection 'Bruker SMART'
_computing_data_reduction 'Bruker SHELXTL'
_computing_molecular_graphics 'Bruker SHELXTL'
_computing_publication_material 'Bruker SHELXTL'
_computing_structure_refinement 'SHELXL-2018/3 (Sheldrick, 2018)'
_computing_structure_solution 'Bruker SHELXTL'
_diffrn_ambient_temperature 150(2)
_diffrn_measured_fraction_theta_full 0.991
_diffrn_measured_fraction_theta_max 0.989
_diffrn_measurement_device_type 'Bruker Apex 2000 CCD area detector'
_diffrn_measurement_method 'phi and omega scans'
_diffrn_radiation_type MoK\a
_diffrn_radiation_wavelength 0.71073
_diffrn_reflns_av_R_equivalents 0.1296
_diffrn_reflns_av_unetI/netI 0.2669
_diffrn_reflns_Laue_measured_fraction_full 0.991
_diffrn_reflns_Laue_measured_fraction_max 0.989
_diffrn_reflns_limit_h_max 10
_diffrn_reflns_limit_h_min -10
_diffrn_reflns_limit_k_max 15
_diffrn_reflns_limit_k_min -15
_diffrn_reflns_limit_l_max 19
_diffrn_reflns_limit_l_min -19
_diffrn_reflns_number 13501
_diffrn_reflns_point_group_measured_fraction_full 0.991
_diffrn_reflns_point_group_measured_fraction_max 0.989
_diffrn_reflns_theta_full 25.242
_diffrn_reflns_theta_max 25.995
_diffrn_reflns_theta_min 1.324
_exptl_absorpt_coefficient_mu 1.193
_exptl_absorpt_correction_T_max 0.831
_exptl_absorpt_correction_T_min 0.514
_exptl_absorpt_correction_type empirical
_exptl_absorpt_process_details
;
absoprtion correction based on 2269 reflections(SADABS);Rint 0.1013 before
correction and 0.0578 after.
;
_exptl_crystal_colour orange
_exptl_crystal_density_diffrn 1.598
_exptl_crystal_description block
_exptl_crystal_F_000 828
_exptl_crystal_size_max 0.21
_exptl_crystal_size_mid 0.13
_exptl_crystal_size_min 0.11
_refine_diff_density_max 1.079
_refine_diff_density_min -0.917
_refine_diff_density_rms 0.155
_refine_ls_extinction_method none
_refine_ls_goodness_of_fit_ref 0.835
_refine_ls_hydrogen_treatment constr
_refine_ls_matrix_type full
_refine_ls_number_parameters 384
_refine_ls_number_reflns 6628
_refine_ls_number_restraints 0
_refine_ls_restrained_S_all 0.835
_refine_ls_R_factor_all 0.1480
_refine_ls_R_factor_gt 0.0769
_refine_ls_shift/su_max 0.001
_refine_ls_shift/su_mean 0.000
_refine_ls_structure_factor_coef Fsqd
_refine_ls_weighting_details 'w=1/[\s^2^(Fo^2^)+(0.0336P)^2^] where P=(Fo^2^+2Fc^2^)/3'
_refine_ls_weighting_scheme calc
_refine_ls_wR_factor_gt 0.1323
_refine_ls_wR_factor_ref 0.1514
_reflns_Friedel_coverage 0.000
_reflns_number_gt 3065
_reflns_number_total 6628
_reflns_threshold_expression 'I > 2\s(I)'
_cod_data_source_file c8dt02565g3.cif
_cod_data_source_block 16046
_cod_depositor_comments 'Adding full bibliography for 7047219--7047222.cif.'
_cod_database_code 7047220
_shelx_shelxl_version_number 2018/3
_shelx_space_group_comment
; 
The symmetry employed for this shelxl refinement is uniquely defined 
by the following loop, which should always be used as a source of 
symmetry information in preference to the above space-group names. 
They are only intended as comments. 
;
_exptl_absorpt_special_details
;

The crystal data was v weak due to crystal quality.

;

loop_
_space_group_symop_operation_xyz
'x, y, z'
'-x, -y, -z'

loop_
_atom_site_label
_atom_site_type_symbol
_atom_site_fract_x
_atom_site_fract_y
_atom_site_fract_z
_atom_site_U_iso_or_equiv
_atom_site_adp_type
_atom_site_occupancy
_atom_site_site_symmetry_order
_atom_site_calc_flag
_atom_site_refinement_flags_posn
_atom_site_refinement_flags_adp
Pd1 Pd 0.71448(8) 0.69624(5) 0.71740(4) 0.0211(2) Uani 1 1 d . .
Cl1 Cl 0.4978(2) 0.64727(18) 0.79768(14) 0.0330(6) Uani 1 1 d . .
Cl2 Cl 0.5415(2) 0.82740(17) 0.66231(14) 0.0314(6) Uani 1 1 d . .
N1 N 0.8648(7) 0.6031(5) 0.7815(4) 0.0190(16) Uani 1 1 d . .
N2 N 0.9268(7) 0.7214(5) 0.6465(4) 0.0234(17) Uani 1 1 d . .
C1 C 0.8165(9) 0.5355(6) 0.8519(5) 0.022(2) Uani 1 1 d . .
C2 C 0.8160(9) 0.4317(6) 0.8305(5) 0.0205(19) Uani 1 1 d . .
C3 C 0.7542(9) 0.3698(7) 0.8976(6) 0.028(2) Uani 1 1 d . .
H3 H 0.750722 0.298833 0.885015 0.034 Uiso 1 1 calc R U
C4 C 0.6977(9) 0.4117(7) 0.9825(6) 0.031(2) Uani 1 1 d . .
H4 H 0.655045 0.369656 1.027537 0.037 Uiso 1 1 calc R U
C5 C 0.7039(9) 0.5142(7) 1.0009(5) 0.025(2) Uani 1 1 d . .
H5 H 0.665869 0.541374 1.059135 0.030 Uiso 1 1 calc R U
C6 C 0.7634(9) 0.5790(6) 0.9375(5) 0.022(2) Uani 1 1 d . .
C7 C 1.0083(10) 0.6170(6) 0.7627(5) 0.021(2) Uani 1 1 d . .
C8 C 1.1336(9) 0.5625(6) 0.8098(5) 0.034(2) Uani 1 1 d . .
H8A H 1.091223 0.513084 0.851282 0.051 Uiso 1 1 calc R U
H8B H 1.164079 0.616164 0.841187 0.051 Uiso 1 1 calc R U
H8C H 1.227074 0.522804 0.767757 0.051 Uiso 1 1 calc R U
C9 C 1.0481(9) 0.6858(6) 0.6895(5) 0.0205(19) Uani 1 1 d . .
C10 C 1.1950(10) 0.7082(6) 0.6625(6) 0.029(2) Uani 1 1 d . .
H10 H 1.274807 0.685971 0.694847 0.035 Uiso 1 1 calc R U
C11 C 1.2233(10) 0.7632(7) 0.5881(6) 0.031(2) Uani 1 1 d . .
H11 H 1.321742 0.783188 0.570101 0.038 Uiso 1 1 calc R U
C12 C 1.1122(10) 0.7895(6) 0.5396(6) 0.032(2) Uani 1 1 d . .
H12 H 1.135514 0.822885 0.485624 0.039 Uiso 1 1 calc R U
C13 C 0.9612(10) 0.7668(6) 0.5701(6) 0.029(2) Uani 1 1 d . .
C14 C 0.8417(10) 0.7949(7) 0.5128(5) 0.031(2) Uani 1 1 d . .
C15 C 0.8081(10) 0.8992(7) 0.4862(6) 0.036(2) Uani 1 1 d . .
H15 H 0.861446 0.948472 0.502835 0.043 Uiso 1 1 calc R U
C16 C 0.6973(11) 0.9328(8) 0.4353(6) 0.042(3) Uani 1 1 d . .
H16 H 0.673939 1.004631 0.417657 0.050 Uiso 1 1 calc R U
C17 C 0.6212(11) 0.8597(8) 0.4106(6) 0.047(3) Uani 1 1 d . .
H17 H 0.541661 0.883306 0.378324 0.057 Uiso 1 1 calc R U
C18 C 0.6595(11) 0.7498(8) 0.4325(6) 0.038(2) Uani 1 1 d . .
C19 C 0.7763(10) 0.7139(7) 0.4850(6) 0.035(2) Uani 1 1 d . .
C20 C 0.8134(10) 0.6075(6) 0.5042(5) 0.030(2) Uani 1 1 d . .
H20 H 0.890437 0.583540 0.537987 0.036 Uiso 1 1 calc R U
C21 C 0.7430(10) 0.5350(8) 0.4763(6) 0.044(3) Uani 1 1 d . .
H21 H 0.770053 0.462092 0.490846 0.053 Uiso 1 1 calc R U
C22 C 0.6274(11) 0.5713(8) 0.4245(6) 0.045(3) Uani 1 1 d . .
H22 H 0.576478 0.522294 0.405029 0.054 Uiso 1 1 calc R U
C23 C 0.5930(11) 0.6699(9) 0.4045(6) 0.049(3) Uani 1 1 d . .
H23 H 0.518482 0.690805 0.368840 0.059 Uiso 1 1 calc R U
C24 C 0.8785(10) 0.3832(7) 0.7388(6) 0.035(2) Uani 1 1 d . .
H24 H 0.938384 0.432632 0.704402 0.042 Uiso 1 1 calc R U
C25 C 0.7408(11) 0.3799(8) 0.6957(6) 0.063(3) Uani 1 1 d . .
H25A H 0.682385 0.328720 0.725167 0.095 Uiso 1 1 calc R U
H25B H 0.783282 0.357818 0.634280 0.095 Uiso 1 1 calc R U
H25C H 0.668788 0.450946 0.700028 0.095 Uiso 1 1 calc R U
C26 C 0.9964(11) 0.2761(7) 0.7361(6) 0.051(3) Uani 1 1 d . .
H26A H 1.084531 0.284513 0.761209 0.077 Uiso 1 1 calc R U
H26B H 1.037874 0.249682 0.675636 0.077 Uiso 1 1 calc R U
H26C H 0.942951 0.224981 0.769675 0.077 Uiso 1 1 calc R U
C27 C 0.7702(9) 0.6892(6) 0.9619(5) 0.026(2) Uani 1 1 d . .
H27 H 0.832384 0.718720 0.910202 0.032 Uiso 1 1 calc R U
C28 C 0.6012(10) 0.7628(7) 0.9855(6) 0.042(3) Uani 1 1 d . .
H28A H 0.551279 0.765764 0.935755 0.062 Uiso 1 1 calc R U
H28B H 0.607773 0.834784 1.000327 0.062 Uiso 1 1 calc R U
H28C H 0.537186 0.734701 1.035491 0.062 Uiso 1 1 calc R U
C29 C 0.8514(10) 0.6917(7) 1.0379(6) 0.039(3) Uani 1 1 d . .
H29A H 0.784774 0.672382 1.091300 0.059 Uiso 1 1 calc R U
H29B H 0.866060 0.763635 1.045311 0.059 Uiso 1 1 calc R U
H29C H 0.955278 0.640625 1.025470 0.059 Uiso 1 1 calc R U
C30 C 0.2431(12) 0.9121(7) 0.8650(7) 0.057(3) Uani 1 1 d . .
H30 H 0.343638 0.864355 0.831391 0.068 Uiso 1 1 calc R U
Cl3 Cl 0.2834(4) 0.9724(3) 0.9514(3) 0.1240(16) Uani 1 1 d . .
Cl4 Cl 0.1679(4) 1.0078(3) 0.7976(2) 0.1119(14) Uani 1 1 d . .
Cl5 Cl 0.1064(4) 0.8357(2) 0.9061(2) 0.0964(13) Uani 1 1 d . .
C31 C 0.6872(13) 0.0151(8) 0.7507(7) 0.062(3) Uani 1 1 d . .
H31 H 0.629372 -0.023886 0.719679 0.074 Uiso 1 1 calc R U
Cl6 Cl 0.8499(4) 0.0424(3) 0.6735(2) 0.0957(12) Uani 1 1 d . .
Cl7 Cl 0.5579(4) 0.1354(3) 0.7918(2) 0.0995(12) Uani 1 1 d . .
Cl8 Cl 0.7545(5) -0.0659(3) 0.8273(3) 0.1274(16) Uani 1 1 d . .

loop_
_atom_site_aniso_label
_atom_site_aniso_U_11
_atom_site_aniso_U_22
_atom_site_aniso_U_33
_atom_site_aniso_U_23
_atom_site_aniso_U_13
_atom_site_aniso_U_12
Pd1 0.0180(4) 0.0268(4) 0.0184(4) 0.0002(3) -0.0057(3) -0.0034(3)
Cl1 0.0218(12) 0.0473(15) 0.0326(14) 0.0112(11) -0.0099(11) -0.0108(11)
Cl2 0.0229(12) 0.0395(14) 0.0319(14) 0.0071(11) -0.0105(11) -0.0039(11)
N1 0.020(4) 0.022(4) 0.013(4) 0.000(3) 0.001(3) -0.006(3)
N2 0.023(4) 0.030(4) 0.013(4) 0.005(3) -0.004(3) 0.001(3)
C1 0.015(5) 0.023(5) 0.029(6) 0.008(4) -0.012(4) 0.000(4)
C2 0.021(5) 0.032(5) 0.011(5) 0.007(4) -0.008(4) -0.007(4)
C3 0.017(5) 0.032(5) 0.037(6) 0.004(5) -0.006(4) -0.006(4)
C4 0.018(5) 0.034(6) 0.041(7) 0.009(5) -0.004(5) -0.009(4)
C5 0.015(5) 0.039(6) 0.023(5) 0.000(4) -0.008(4) -0.004(4)
C6 0.015(5) 0.030(5) 0.025(5) 0.002(4) -0.012(4) -0.005(4)
C7 0.026(5) 0.013(4) 0.021(5) 0.000(4) -0.001(4) -0.001(4)
C8 0.031(5) 0.040(6) 0.033(6) 0.010(5) -0.014(5) -0.009(5)
C9 0.021(5) 0.015(5) 0.024(5) -0.003(4) -0.006(4) 0.001(4)
C10 0.028(5) 0.032(5) 0.033(6) 0.005(4) -0.014(4) -0.011(4)
C11 0.029(5) 0.036(6) 0.029(6) 0.002(5) 0.001(5) -0.016(5)
C12 0.031(6) 0.037(6) 0.022(6) 0.011(4) 0.003(4) -0.005(5)
C13 0.029(5) 0.024(5) 0.034(6) 0.001(4) -0.007(5) -0.004(4)
C14 0.025(5) 0.043(6) 0.023(6) 0.005(5) -0.003(4) -0.005(5)
C15 0.041(6) 0.029(6) 0.034(6) 0.007(5) -0.011(5) -0.001(5)
C16 0.043(6) 0.037(6) 0.041(7) 0.007(5) -0.008(5) 0.000(5)
C17 0.043(7) 0.059(7) 0.036(7) 0.015(6) -0.015(5) 0.000(6)
C18 0.039(6) 0.041(6) 0.026(6) 0.003(5) -0.007(5) 0.006(5)
C19 0.028(5) 0.047(7) 0.030(6) -0.002(5) -0.005(5) -0.011(5)
C20 0.031(5) 0.020(5) 0.031(6) -0.009(4) -0.003(4) 0.007(4)
C21 0.040(6) 0.047(7) 0.051(7) -0.009(5) -0.013(5) -0.018(5)
C22 0.057(7) 0.047(7) 0.045(7) 0.000(6) -0.031(6) -0.021(6)
C23 0.040(7) 0.082(9) 0.028(6) -0.021(6) -0.004(5) -0.022(6)
C24 0.046(6) 0.027(5) 0.034(6) -0.002(4) -0.005(5) -0.016(5)
C25 0.067(8) 0.074(8) 0.043(7) -0.029(6) -0.022(6) 0.007(6)
C26 0.046(7) 0.064(8) 0.036(7) -0.009(5) -0.002(5) -0.005(6)
C27 0.021(5) 0.036(6) 0.020(5) 0.005(4) -0.006(4) -0.001(4)
C28 0.036(6) 0.044(6) 0.048(7) -0.010(5) -0.020(5) -0.007(5)
C29 0.035(6) 0.046(6) 0.043(7) -0.003(5) -0.016(5) -0.014(5)
C30 0.061(8) 0.034(6) 0.060(8) -0.010(6) 0.007(6) 0.002(6)
Cl3 0.104(3) 0.089(3) 0.173(4) -0.059(3) -0.068(3) 0.027(2)
Cl4 0.089(3) 0.104(3) 0.106(3) 0.053(2) 0.002(2) 0.021(2)
Cl5 0.063(2) 0.057(2) 0.148(4) 0.010(2) 0.024(2) -0.0186(18)
C31 0.109(10) 0.045(7) 0.055(8) 0.025(6) -0.039(7) -0.044(7)
Cl6 0.128(3) 0.106(3) 0.057(2) -0.014(2) -0.005(2) -0.050(2)
Cl7 0.111(3) 0.098(3) 0.083(3) -0.023(2) -0.014(2) -0.016(2)
Cl8 0.189(4) 0.136(4) 0.089(3) 0.046(3) -0.072(3) -0.066(3)

loop_
_atom_type_symbol
_atom_type_description
_atom_type_scat_dispersion_real
_atom_type_scat_dispersion_imag
_atom_type_scat_source
C C 0.0033 0.0016 'International Tables Vol C Tables 4.2.6.8 and 6.1.1.4'
H H 0.0000 0.0000 'International Tables Vol C Tables 4.2.6.8 and 6.1.1.4'
N N 0.0061 0.0033 'International Tables Vol C Tables 4.2.6.8 and 6.1.1.4'
Cl Cl 0.1484 0.1585 'International Tables Vol C Tables 4.2.6.8 and 6.1.1.4'
Pd Pd -0.9988 1.0072 'International Tables Vol C Tables 4.2.6.8 and 6.1.1.4'

loop_
_geom_angle_atom_site_label_1
_geom_angle_atom_site_label_2
_geom_angle_atom_site_label_3
_geom_angle
N1 Pd1 N2 80.4(2)
N1 Pd1 Cl1 93.56(19)
N2 Pd1 Cl1 172.77(19)
N1 Pd1 Cl2 169.26(18)
N2 Pd1 Cl2 99.33(18)
Cl1 Pd1 Cl2 87.34(8)
C7 N1 C1 120.7(7)
C7 N1 Pd1 114.7(5)
C1 N1 Pd1 124.1(5)
C13 N2 C9 118.0(7)
C13 N2 Pd1 130.7(6)
C9 N2 Pd1 111.3(5)
C2 C1 C6 123.0(7)
C2 C1 N1 117.6(7)
C6 C1 N1 119.2(7)
C1 C2 C3 117.6(8)
C1 C2 C24 123.2(7)
C3 C2 C24 119.2(7)
C4 C3 C2 120.5(8)
C4 C3 H3 119.8
C2 C3 H3 119.8
C5 C4 C3 119.8(8)
C5 C4 H4 120.1
C3 C4 H4 120.1
C4 C5 C6 122.3(8)
C4 C5 H5 118.8
C6 C5 H5 118.8
C5 C6 C1 116.7(8)
C5 C6 C27 119.8(8)
C1 C6 C27 123.5(7)
N1 C7 C9 117.2(7)
N1 C7 C8 122.6(7)
C9 C7 C8 120.1(7)
C7 C8 H8A 109.5
C7 C8 H8B 109.5
H8A C8 H8B 109.5
C7 C8 H8C 109.5
H8A C8 H8C 109.5
H8B C8 H8C 109.5
C10 C9 N2 122.4(7)
C10 C9 C7 123.6(7)
N2 C9 C7 113.8(7)
C11 C10 C9 118.3(8)
C11 C10 H10 120.9
C9 C10 H10 120.9
C12 C11 C10 120.6(8)
C12 C11 H11 119.7
C10 C11 H11 119.7
C11 C12 C13 119.5(8)
C11 C12 H12 120.2
C13 C12 H12 120.2
N2 C13 C12 120.5(8)
N2 C13 C14 121.6(7)
C12 C13 C14 117.9(8)
C15 C14 C19 123.0(8)
C15 C14 C13 116.9(8)
C19 C14 C13 120.0(8)
C14 C15 C16 120.9(9)
C14 C15 H15 119.6
C16 C15 H15 119.6
C17 C16 C15 119.0(9)
C17 C16 H16 120.5
C15 C16 H16 120.5
C16 C17 C18 121.8(9)
C16 C17 H17 119.1
C18 C17 H17 119.1
C23 C18 C17 124.3(9)
C23 C18 C19 116.2(9)
C17 C18 C19 119.5(9)
C20 C19 C14 125.8(9)
C20 C19 C18 118.6(8)
C14 C19 C18 115.6(8)
C21 C20 C19 122.3(9)
C21 C20 H20 118.9
C19 C20 H20 118.9
C20 C21 C22 118.7(9)
C20 C21 H21 120.6
C22 C21 H21 120.6
C23 C22 C21 120.0(9)
C23 C22 H22 120.0
C21 C22 H22 120.0
C22 C23 C18 124.2(10)
C22 C23 H23 117.9
C18 C23 H23 117.9
C26 C24 C2 112.2(7)
C26 C24 C25 113.5(8)
C2 C24 C25 110.8(7)
C26 C24 H24 106.6
C2 C24 H24 106.6
C25 C24 H24 106.6
C24 C25 H25A 109.5
C24 C25 H25B 109.5
H25A C25 H25B 109.5
C24 C25 H25C 109.5
H25A C25 H25C 109.5
H25B C25 H25C 109.5
C24 C26 H26A 109.5
C24 C26 H26B 109.5
H26A C26 H26B 109.5
C24 C26 H26C 109.5
H26A C26 H26C 109.5
H26B C26 H26C 109.5
C6 C27 C29 113.3(7)
C6 C27 C28 110.5(7)
C29 C27 C28 109.0(7)
C6 C27 H27 108.0
C29 C27 H27 108.0
C28 C27 H27 108.0
C27 C28 H28A 109.5
C27 C28 H28B 109.5
H28A C28 H28B 109.5
C27 C28 H28C 109.5
H28A C28 H28C 109.5
H28B C28 H28C 109.5
C27 C29 H29A 109.5
C27 C29 H29B 109.5
H29A C29 H29B 109.5
C27 C29 H29C 109.5
H29A C29 H29C 109.5
H29B C29 H29C 109.5
Cl4 C30 Cl3 109.9(5)
Cl4 C30 Cl5 110.7(6)
Cl3 C30 Cl5 108.5(6)
Cl4 C30 H30 109.3
Cl3 C30 H30 109.3
Cl5 C30 H30 109.3
Cl8 C31 Cl7 114.4(6)
Cl8 C31 Cl6 109.9(6)
Cl7 C31 Cl6 108.7(5)
Cl8 C31 H31 107.9
Cl7 C31 H31 107.9
Cl6 C31 H31 107.9

loop_
_geom_bond_atom_site_label_1
_geom_bond_atom_site_label_2
_geom_bond_distance
Pd1 N1 2.010(6)
Pd1 N2 2.059(6)
Pd1 Cl1 2.270(2)
Pd1 Cl2 2.298(2)
N1 C7 1.295(9)
N1 C1 1.449(9)
N2 C13 1.333(10)
N2 C9 1.381(9)
C1 C2 1.389(10)
C1 C6 1.409(10)
C2 C3 1.403(10)
C2 C24 1.521(11)
C3 C4 1.395(11)
C3 H3 0.9500
C4 C5 1.375(10)
C4 H4 0.9500
C5 C6 1.383(10)
C5 H5 0.9500
C6 C27 1.500(10)
C7 C9 1.472(10)
C7 C8 1.503(10)
C8 H8A 0.9800
C8 H8B 0.9800
C8 H8C 0.9800
C9 C10 1.374(10)
C10 C11 1.363(10)
C10 H10 0.9500
C11 C12 1.357(11)
C11 H11 0.9500
C12 C13 1.415(10)
C12 H12 0.9500
C13 C14 1.518(11)
C14 C15 1.385(11)
C14 C19 1.429(11)
C15 C16 1.391(11)
C15 H15 0.9500
C16 C17 1.389(12)
C16 H16 0.9500
C17 C18 1.431(12)
C17 H17 0.9500
C18 C23 1.424(12)
C18 C19 1.454(11)
C19 C20 1.377(11)
C20 C21 1.369(11)
C20 H20 0.9500
C21 C22 1.439(12)
C21 H21 0.9500
C22 C23 1.286(12)
C22 H22 0.9500
C23 H23 0.9500
C24 C26 1.518(11)
C24 C25 1.534(11)
C24 H24 1.0000
C25 H25A 0.9800
C25 H25B 0.9800
C25 H25C 0.9800
C26 H26A 0.9800
C26 H26B 0.9800
C26 H26C 0.9800
C27 C29 1.534(10)
C27 C28 1.544(10)
C27 H27 1.0000
C28 H28A 0.9800
C28 H28B 0.9800
C28 H28C 0.9800
C29 H29A 0.9800
C29 H29B 0.9800
C29 H29C 0.9800
C30 Cl4 1.723(10)
C30 Cl3 1.729(10)
C30 Cl5 1.745(10)
C30 H30 1.0000
C31 Cl8 1.698(9)
C31 Cl7 1.737(11)
C31 Cl6 1.768(11)
C31 H31 1.0000

loop_
_geom_hbond_atom_site_label_D
_geom_hbond_atom_site_label_H
_geom_hbond_atom_site_label_A
_geom_hbond_distance_DH
_geom_hbond_distance_HA
_geom_hbond_distance_DA
_geom_hbond_angle_DHA
_geom_hbond_site_symmetry_A
_geom_hbond_publ_flag
C31 H31 Cl2 1.00 2.49 3.451(10) 160.8 1_545 yes
C30 H30 Cl2 1.00 2.83 3.667(10) 141.8 . yes
C30 H30 Cl1 1.00 2.82 3.654(9) 141.7 . yes
C10 H10 Cl1 0.95 2.78 3.724(9) 172.8 1_655 yes
C8 H8B Cl5 0.98 2.92 3.803(9) 149.9 1_655 yes

loop_
_geom_torsion_atom_site_label_1
_geom_torsion_atom_site_label_2
_geom_torsion_atom_site_label_3
_geom_torsion_atom_site_label_4
_geom_torsion
C7 N1 C1 C2 -98.8(9)
Pd1 N1 C1 C2 89.8(8)
C7 N1 C1 C6 85.0(9)
Pd1 N1 C1 C6 -86.4(8)
C6 C1 C2 C3 2.3(11)
N1 C1 C2 C3 -173.7(6)
C6 C1 C2 C24 -177.8(7)
N1 C1 C2 C24 6.2(11)
C1 C2 C3 C4 -0.8(11)
C24 C2 C3 C4 179.3(7)
C2 C3 C4 C5 -0.6(12)
C3 C4 C5 C6 0.6(12)
C4 C5 C6 C1 0.8(11)
C4 C5 C6 C27 -178.7(7)
C2 C1 C6 C5 -2.3(11)
N1 C1 C6 C5 173.7(7)
C2 C1 C6 C27 177.2(7)
N1 C1 C6 C27 -6.8(11)
C1 N1 C7 C9 179.3(7)
Pd1 N1 C7 C9 -8.5(9)
C1 N1 C7 C8 1.9(12)
Pd1 N1 C7 C8 174.0(6)
C13 N2 C9 C10 9.0(11)
Pd1 N2 C9 C10 -169.7(6)
C13 N2 C9 C7 -167.5(7)
Pd1 N2 C9 C7 13.9(8)
N1 C7 C9 C10 179.6(7)
C8 C7 C9 C10 -2.9(12)
N1 C7 C9 N2 -4.0(10)
C8 C7 C9 N2 173.5(7)
N2 C9 C10 C11 -3.3(12)
C7 C9 C10 C11 172.8(7)
C9 C10 C11 C12 -3.7(13)
C10 C11 C12 C13 4.8(13)
C9 N2 C13 C12 -7.7(12)
Pd1 N2 C13 C12 170.6(6)
C9 N2 C13 C14 171.8(7)
Pd1 N2 C13 C14 -9.9(12)
C11 C12 C13 N2 1.1(13)
C11 C12 C13 C14 -178.5(8)
N2 C13 C14 C15 126.4(9)
C12 C13 C14 C15 -54.1(11)
N2 C13 C14 C19 -57.1(12)
C12 C13 C14 C19 122.4(9)
C19 C14 C15 C16 5.1(14)
C13 C14 C15 C16 -178.5(8)
C14 C15 C16 C17 -0.6(14)
C15 C16 C17 C18 -3.1(14)
C16 C17 C18 C23 -175.9(9)
C16 C17 C18 C19 2.5(14)
C15 C14 C19 C20 175.2(9)
C13 C14 C19 C20 -1.2(13)
C15 C14 C19 C18 -5.4(13)
C13 C14 C19 C18 178.2(7)
C23 C18 C19 C20 -0.4(12)
C17 C18 C19 C20 -178.9(8)
C23 C18 C19 C14 -179.8(8)
C17 C18 C19 C14 1.6(12)
C14 C19 C20 C21 178.8(8)
C18 C19 C20 C21 -0.6(13)
C19 C20 C21 C22 0.5(14)
C20 C21 C22 C23 0.7(15)
C21 C22 C23 C18 -1.8(16)
C17 C18 C23 C22 -179.9(10)
C19 C18 C23 C22 1.7(14)
C1 C2 C24 C26 128.9(8)
C3 C2 C24 C26 -51.2(10)
C1 C2 C24 C25 -103.0(9)
C3 C2 C24 C25 76.9(10)
C5 C6 C27 C29 51.2(10)
C1 C6 C27 C29 -128.2(8)
C5 C6 C27 C28 -71.3(9)
C1 C6 C27 C28 109.2(8)
